data_1515456
loop_
_publ_author_name
'Scott, Lauren E.'
'Telpoukhovskaia, Maria'
'Rodr\'iguez-Rodr\'iguez, Cristina'
'Merkel, Michael'
'Bowen, Meryn L.'
'Page, Brent D. G.'
'Green, David E.'
'Storr, Tim'
'Thomas, Fancy'
'Allen, David D.'
'Lockman, Paul R.'
'Patrick, Brian O.'
'Adam, Michael J.'
'Orvig, Chris'

_publ_section_title
;
 N-Aryl-substituted 3-(\b-D-glucopyranosyloxy)-2-methyl-4(1H)-pyridinones
 as agents for Alzheimer's therapy
;
_journal_issue 4
_journal_name_full 'Chemical Science'
_journal_page_first 642
_journal_paper_doi 10.1039/c0sc00544d
_journal_volume 2
_journal_year 2011
_chemical_formula_sum 'C14 H14 N2 O3 S'
_chemical_formula_weight 290.33
_chemical_name_common Hbt6p
_chemical_name_systematic
;
?
;
_space_group_IT_number 2
_symmetry_cell_setting triclinic
_symmetry_space_group_name_Hall '-P 1'
_symmetry_space_group_name_H-M 'P -1'
_atom_sites_solution_hydrogens geom
_atom_sites_solution_primary direct
_atom_sites_solution_secondary difmap
_audit_creation_method SHELXL-97
_cell_angle_alpha 67.679(10)
_cell_angle_beta 76.787(11)
_cell_angle_gamma 74.165(11)
_cell_formula_units_Z 4
_cell_length_a 11.368(2)
_cell_length_b 11.457(2)
_cell_length_c 12.809(2)
_cell_measurement_reflns_used 8087
_cell_measurement_temperature 173(2)
_cell_measurement_theta_max 27.45
_cell_measurement_theta_min 2.37
_cell_volume 1470.0(4)
_computing_structure_refinement 'SHELXL-97 (Sheldrick, 1997)'
_diffrn_ambient_temperature 173(2)
_diffrn_measured_fraction_theta_full 0.975
_diffrn_measured_fraction_theta_max 0.975
_diffrn_measurement_device_type 'Bruker X8 APEX II'
_diffrn_measurement_method 'area detector'
_diffrn_radiation_monochromator graphite
_diffrn_radiation_source 'fine-focus sealed tube'
_diffrn_radiation_type MoK\a
_diffrn_radiation_wavelength 0.71073
_diffrn_reflns_av_R_equivalents 0.0364
_diffrn_reflns_av_sigmaI/netI 0.0390
_diffrn_reflns_limit_h_max 14
_diffrn_reflns_limit_h_min -14
_diffrn_reflns_limit_k_max 14
_diffrn_reflns_limit_k_min -14
_diffrn_reflns_limit_l_max 16
_diffrn_reflns_limit_l_min -16
_diffrn_reflns_number 26697
_diffrn_reflns_theta_full 27.72
_diffrn_reflns_theta_max 27.72
_diffrn_reflns_theta_min 1.74
_exptl_absorpt_coefficient_mu 0.228
_exptl_absorpt_correction_T_max 0.984
_exptl_absorpt_correction_T_min 0.808
_exptl_absorpt_correction_type multi-scan
_exptl_absorpt_process_details 'SADABS (Bruker Nonius, 2003)'
_exptl_crystal_colour colourless
_exptl_crystal_density_diffrn 1.312
_exptl_crystal_density_method 'not measured'
_exptl_crystal_description prism
_exptl_crystal_F_000 608
_exptl_crystal_size_max 0.34
_exptl_crystal_size_mid 0.22
_exptl_crystal_size_min 0.07
_refine_diff_density_max 0.260
_refine_diff_density_min -0.216
_refine_diff_density_rms 0.045
_refine_ls_extinction_method none
_refine_ls_goodness_of_fit_ref 1.035
_refine_ls_hydrogen_treatment mixed
_refine_ls_matrix_type full
_refine_ls_number_parameters 381
_refine_ls_number_reflns 6723
_refine_ls_number_restraints 0
_refine_ls_restrained_S_all 1.035
_refine_ls_R_factor_all 0.0581
_refine_ls_R_factor_gt 0.0386
_refine_ls_shift/su_max 0.001
_refine_ls_shift/su_mean 0.000
_refine_ls_structure_factor_coef Fsqd
_refine_ls_weighting_details 'calc w=1/[\s^2^(Fo^2^)+(0.0397P)^2^+0.3393P] where P=(Fo^2^+2Fc^2^)/3'
_refine_ls_weighting_scheme calc
_refine_ls_wR_factor_gt 0.0864
_refine_ls_wR_factor_ref 0.0947
_reflns_number_gt 5076
_reflns_number_total 6723
_reflns_threshold_expression >2sigma(I)
_cod_data_source_file c0sc00544d.txt
_cod_data_source_block co338
_cod_original_cell_volume 1470.0(5)
_cod_original_sg_symbol_H-M P-1
_cod_database_code 1515456

loop_
_symmetry_equiv_pos_as_xyz
'x, y, z'
'-x, -y, -z'

loop_
_atom_site_label
_atom_site_type_symbol
_atom_site_fract_x
_atom_site_fract_y
_atom_site_fract_z
_atom_site_U_iso_or_equiv
_atom_site_adp_type
_atom_site_occupancy
_atom_site_symmetry_multiplicity
_atom_site_calc_flag
_atom_site_refinement_flags
C1 C 0.36662(17) 0.92760(16) 0.09270(14) 0.0342(4) Uani 1 1 d .
H1A H 0.3888 0.9085 0.0215 0.051 Uiso 1 1 calc R
H1B H 0.3176 0.8669 0.1488 0.051 Uiso 1 1 calc R
H1C H 0.4419 0.9192 0.1222 0.051 Uiso 1 1 calc R
C2 C 0.29109(14) 1.06508(15) 0.07029(12) 0.0231(3) Uani 1 1 d .
C3 C 0.26965(14) 1.14880(15) -0.03929(12) 0.0239(3) Uani 1 1 d .
C4 C 0.19258(13) 1.27818(15) -0.06052(12) 0.0239(3) Uani 1 1 d .
C5 C 0.13916(14) 1.31299(16) 0.03987(13) 0.0282(4) Uani 1 1 d .
H5 H 0.0864 1.3951 0.0322 0.034 Uiso 1 1 calc R
C6 C 0.16344(14) 1.22889(15) 0.14734(13) 0.0266(3) Uani 1 1 d .
H6 H 0.1281 1.2553 0.2116 0.032 Uiso 1 1 calc R
C7 C 0.25677(14) 1.02038(14) 0.28059(12) 0.0226(3) Uani 1 1 d .
C8 C 0.37390(14) 0.99272(15) 0.31734(13) 0.0260(3) Uani 1 1 d .
H8 H 0.4391 1.0309 0.2667 0.031 Uiso 1 1 calc R
C9 C 0.39319(15) 0.90905(15) 0.42835(13) 0.0274(3) Uani 1 1 d .
H9 H 0.4706 0.8914 0.4536 0.033 Uiso 1 1 calc R
C10 C 0.29529(14) 0.85148(15) 0.50201(12) 0.0247(3) Uani 1 1 d .
C11 C 0.19931(17) 0.71958(17) 0.65426(14) 0.0357(4) Uani 1 1 d .
H11 H 0.1879 0.6567 0.7278 0.043 Uiso 1 1 calc R
C12 C 0.17917(14) 0.88054(15) 0.46237(13) 0.0246(3) Uani 1 1 d .
C13 C 0.15786(14) 0.96628(15) 0.35098(12) 0.0249(3) Uani 1 1 d .
H13 H 0.0802 0.9858 0.3257 0.030 Uiso 1 1 calc R
C14 C 0.37418(17) 0.59465(16) 1.40380(14) 0.0321(4) Uani 1 1 d .
H14A H 0.3576 0.6131 1.4751 0.048 Uiso 1 1 calc R
H14B H 0.3202 0.6601 1.3502 0.048 Uiso 1 1 calc R
H14C H 0.4607 0.5962 1.3705 0.048 Uiso 1 1 calc R
C15 C 0.34952(13) 0.46189(15) 1.42797(12) 0.0221(3) Uani 1 1 d .
C16 C 0.31556(13) 0.38224(15) 1.53836(12) 0.0225(3) Uani 1 1 d .
C17 C 0.28315(13) 0.25909(15) 1.56130(12) 0.0227(3) Uani 1 1 d .
C18 C 0.29028(14) 0.22458(15) 1.46203(13) 0.0257(3) Uani 1 1 d .
H18 H 0.2686 0.1464 1.4714 0.031 Uiso 1 1 calc R
C19 C 0.32805(14) 0.30342(15) 1.35402(13) 0.0251(3) Uani 1 1 d .
H19 H 0.3342 0.2772 1.2906 0.030 Uiso 1 1 calc R
C20 C 0.38930(14) 0.50361(15) 1.21815(12) 0.0225(3) Uani 1 1 d .
C21 C 0.51305(14) 0.52068(15) 1.18033(13) 0.0255(3) Uani 1 1 d .
H21 H 0.5741 0.4774 1.2298 0.031 Uiso 1 1 calc R
C22 C 0.54395(14) 0.60240(15) 1.06901(13) 0.0265(3) Uani 1 1 d .
H22 H 0.6265 0.6141 1.0423 0.032 Uiso 1 1 calc R
C23 C 0.45153(14) 0.66765(15) 0.99630(12) 0.0246(3) Uani 1 1 d .
C24 C 0.36338(18) 0.80214(18) 0.84174(14) 0.0373(4) Uani 1 1 d .
H24 H 0.3579 0.8634 0.7672 0.045 Uiso 1 1 calc R
C25 C 0.32862(15) 0.64755(15) 1.03595(12) 0.0254(3) Uani 1 1 d .
C26 C 0.29593(14) 0.56390(15) 1.14775(12) 0.0259(3) Uani 1 1 d .
H26 H 0.2143 0.5492 1.1740 0.031 Uiso 1 1 calc R
C27 C -0.01601(16) 1.49107(19) -0.35603(15) 0.0381(4) Uani 1 1 d .
H27A H -0.0874 1.5398 -0.3962 0.057 Uiso 1 1 calc R
H27B H -0.0158 1.3987 -0.3291 0.057 Uiso 1 1 calc R
H27C H 0.0601 1.5079 -0.4081 0.057 Uiso 1 1 calc R
C28 C 0.0216(2) 0.0596(3) 1.8392(2) 0.0705(7) Uani 1 1 d .
H28A H 0.0771 0.0591 1.8878 0.106 Uiso 1 1 calc R
H28B H -0.0348 0.0014 1.8844 0.106 Uiso 1 1 calc R
H28C H -0.0263 0.1472 1.8081 0.106 Uiso 1 1 calc R
N1 N 0.23775(11) 1.10757(12) 0.16346(10) 0.0228(3) Uani 1 1 d .
N2 N 0.30359(14) 0.75964(14) 0.61362(11) 0.0325(3) Uani 1 1 d .
N3 N 0.35718(11) 0.41976(12) 1.33613(10) 0.0224(3) Uani 1 1 d .
N4 N 0.46851(14) 0.75693(13) 0.88403(11) 0.0310(3) Uani 1 1 d .
O1 O 0.17644(10) 1.35504(11) -0.16346(9) 0.0335(3) Uani 1 1 d .
O2 O 0.32519(11) 1.10557(12) -0.12928(9) 0.0349(3) Uani 1 1 d .
H2 H 0.2921 1.1537 -0.1876 0.052 Uiso 1 1 calc R
O3 O 0.25147(11) 0.18706(11) 1.66465(9) 0.0317(3) Uani 1 1 d .
O4 O 0.31084(11) 0.42414(11) 1.62769(9) 0.0318(3) Uani 1 1 d .
H4 H 0.2747 0.3776 1.6875 0.048 Uiso 1 1 calc R
O5 O -0.02341(11) 1.53068(13) -0.25961(10) 0.0355(3) Uani 1 1 d .
O6 O 0.09273(13) 0.01721(16) 1.74758(12) 0.0529(4) Uani 1 1 d .
S1 S 0.08054(4) 0.78687(4) 0.56705(3) 0.03531(12) Uani 1 1 d .
S2 S 0.23340(4) 0.74382(5) 0.92970(4) 0.03978(13) Uani 1 1 d .
H5O H 0.035(2) 1.478(2) -0.2205(19) 0.065(7) Uiso 1 1 d .
H6O H 0.141(2) 0.076(2) 1.710(2) 0.082(9) Uiso 1 1 d .

loop_
_atom_site_aniso_label
_atom_site_aniso_U_11
_atom_site_aniso_U_22
_atom_site_aniso_U_33
_atom_site_aniso_U_23
_atom_site_aniso_U_13
_atom_site_aniso_U_12
C1 0.0469(10) 0.0270(9) 0.0262(8) -0.0115(7) -0.0068(7) 0.0010(8)
C2 0.0237(7) 0.0243(8) 0.0233(7) -0.0105(6) -0.0031(6) -0.0045(6)
C3 0.0241(8) 0.0273(9) 0.0212(7) -0.0099(6) -0.0031(6) -0.0046(6)
C4 0.0204(7) 0.0284(9) 0.0205(7) -0.0059(6) -0.0035(6) -0.0044(6)
C5 0.0270(8) 0.0256(9) 0.0247(8) -0.0076(7) -0.0020(6) 0.0032(7)
C6 0.0268(8) 0.0276(9) 0.0227(8) -0.0104(7) -0.0010(6) -0.0006(7)
C7 0.0281(8) 0.0202(8) 0.0185(7) -0.0069(6) -0.0042(6) -0.0022(6)
C8 0.0260(8) 0.0260(9) 0.0266(8) -0.0093(7) -0.0022(6) -0.0073(7)
C9 0.0269(8) 0.0278(9) 0.0304(8) -0.0115(7) -0.0109(7) -0.0022(7)
C10 0.0325(8) 0.0204(8) 0.0211(7) -0.0091(6) -0.0066(6) 0.0000(7)
C11 0.0480(11) 0.0333(10) 0.0192(8) -0.0045(7) -0.0036(7) -0.0050(8)
C12 0.0265(8) 0.0244(8) 0.0217(7) -0.0089(6) 0.0000(6) -0.0047(6)
C13 0.0246(8) 0.0263(9) 0.0225(7) -0.0079(6) -0.0040(6) -0.0034(6)
C14 0.0461(10) 0.0272(9) 0.0251(8) -0.0109(7) 0.0004(7) -0.0124(8)
C15 0.0227(7) 0.0226(8) 0.0211(7) -0.0093(6) -0.0020(6) -0.0030(6)
C16 0.0215(7) 0.0269(9) 0.0204(7) -0.0110(6) -0.0016(6) -0.0039(6)
C17 0.0207(7) 0.0254(8) 0.0195(7) -0.0057(6) -0.0023(6) -0.0039(6)
C18 0.0315(8) 0.0226(8) 0.0245(8) -0.0082(6) -0.0032(6) -0.0084(7)
C19 0.0313(8) 0.0248(9) 0.0216(7) -0.0109(6) -0.0024(6) -0.0062(7)
C20 0.0278(8) 0.0218(8) 0.0173(7) -0.0074(6) 0.0002(6) -0.0061(6)
C21 0.0243(8) 0.0272(9) 0.0257(8) -0.0105(7) -0.0038(6) -0.0037(7)
C22 0.0256(8) 0.0299(9) 0.0278(8) -0.0139(7) 0.0030(6) -0.0112(7)
C23 0.0327(8) 0.0238(8) 0.0201(7) -0.0108(6) 0.0031(6) -0.0110(7)
C24 0.0536(11) 0.0381(11) 0.0197(8) -0.0048(7) -0.0025(8) -0.0180(9)
C25 0.0306(8) 0.0280(9) 0.0188(7) -0.0080(6) -0.0039(6) -0.0073(7)
C26 0.0260(8) 0.0306(9) 0.0205(7) -0.0082(6) 0.0005(6) -0.0088(7)
C27 0.0303(9) 0.0471(12) 0.0352(9) -0.0154(8) -0.0052(7) -0.0026(8)
C28 0.0584(14) 0.112(2) 0.0509(14) -0.0271(14) 0.0060(11) -0.0460(15)
N1 0.0250(6) 0.0226(7) 0.0182(6) -0.0056(5) -0.0028(5) -0.0032(5)
N2 0.0432(8) 0.0301(8) 0.0214(7) -0.0062(6) -0.0081(6) -0.0040(7)
N3 0.0255(6) 0.0229(7) 0.0185(6) -0.0074(5) -0.0003(5) -0.0061(5)
N4 0.0439(8) 0.0309(8) 0.0202(6) -0.0092(6) 0.0019(6) -0.0153(7)
O1 0.0340(6) 0.0364(7) 0.0196(5) -0.0038(5) -0.0047(5) 0.0021(5)
O2 0.0432(7) 0.0366(7) 0.0208(5) -0.0132(5) -0.0082(5) 0.0063(5)
O3 0.0421(7) 0.0353(7) 0.0183(5) -0.0045(5) -0.0027(5) -0.0168(5)
O4 0.0427(7) 0.0380(7) 0.0200(5) -0.0135(5) 0.0031(5) -0.0178(6)
O5 0.0301(6) 0.0409(8) 0.0304(6) -0.0123(6) -0.0043(5) 0.0014(6)
O6 0.0522(9) 0.0714(11) 0.0420(8) -0.0119(7) -0.0045(7) -0.0359(8)
S1 0.0324(2) 0.0397(3) 0.0248(2) -0.00328(18) 0.00256(17) -0.00984(19)
S2 0.0398(3) 0.0506(3) 0.0234(2) -0.00032(19) -0.01016(18) -0.0137(2)

loop_
_atom_type_symbol
_atom_type_description
_atom_type_scat_dispersion_real
_atom_type_scat_dispersion_imag
_atom_type_scat_source
C C 0.0033 0.0016 'International Tables Vol C Tables 4.2.6.8 and 6.1.1.4'
H H 0.0000 0.0000 'International Tables Vol C Tables 4.2.6.8 and 6.1.1.4'
N N 0.0061 0.0033 'International Tables Vol C Tables 4.2.6.8 and 6.1.1.4'
O O 0.0106 0.0060 'International Tables Vol C Tables 4.2.6.8 and 6.1.1.4'
S S 0.1246 0.1234 'International Tables Vol C Tables 4.2.6.8 and 6.1.1.4'

loop_
_geom_angle_atom_site_label_1
_geom_angle_atom_site_label_2
_geom_angle_atom_site_label_3
_geom_angle
C2 C1 H1A 109.5
C2 C1 H1B 109.5
H1A C1 H1B 109.5
C2 C1 H1C 109.5
H1A C1 H1C 109.5
H1B C1 H1C 109.5
C3 C2 N1 118.82(14)
C3 C2 C1 122.29(13)
N1 C2 C1 118.86(13)
O2 C3 C2 117.57(14)
O2 C3 C4 119.96(13)
C2 C3 C4 122.46(13)
O1 C4 C5 123.67(14)
O1 C4 C3 121.17(13)
C5 C4 C3 115.15(13)
C6 C5 C4 121.20(14)
C6 C5 H5 119.4
C4 C5 H5 119.4
N1 C6 C5 121.71(14)
N1 C6 H6 119.1
C5 C6 H6 119.1
C13 C7 C8 122.43(14)
C13 C7 N1 117.74(13)
C8 C7 N1 119.82(13)
C9 C8 C7 120.23(14)
C9 C8 H8 119.9
C7 C8 H8 119.9
C8 C9 C10 118.98(14)
C8 C9 H9 120.5
C10 C9 H9 120.5
C9 C10 N2 125.15(14)
C9 C10 C12 119.44(13)
N2 C10 C12 115.34(14)
N2 C11 S1 117.56(13)
N2 C11 H11 121.2
S1 C11 H11 121.2
C13 C12 C10 122.18(14)
C13 C12 S1 128.42(12)
C10 C12 S1 109.25(11)
C7 C13 C12 116.73(14)
C7 C13 H13 121.6
C12 C13 H13 121.6
C15 C14 H14A 109.5
C15 C14 H14B 109.5
H14A C14 H14B 109.5
C15 C14 H14C 109.5
H14A C14 H14C 109.5
H14B C14 H14C 109.5
C16 C15 N3 118.81(13)
C16 C15 C14 121.88(13)
N3 C15 C14 119.28(13)
O4 C16 C15 117.99(13)
O4 C16 C17 119.92(13)
C15 C16 C17 122.08(13)
O3 C17 C18 123.55(14)
O3 C17 C16 120.87(13)
C18 C17 C16 115.57(13)
C19 C18 C17 121.07(14)
C19 C18 H18 119.5
C17 C18 H18 119.5
C18 C19 N3 121.40(13)
C18 C19 H19 119.3
N3 C19 H19 119.3
C26 C20 C21 122.66(13)
C26 C20 N3 118.64(13)
C21 C20 N3 118.70(13)
C22 C21 C20 119.12(14)
C22 C21 H21 120.4
C20 C21 H21 120.4
C21 C22 C23 119.89(14)
C21 C22 H22 120.1
C23 C22 H22 120.1
N4 C23 C22 125.85(14)
N4 C23 C25 114.35(14)
C22 C23 C25 119.78(13)
N4 C24 S2 116.97(12)
N4 C24 H24 121.5
S2 C24 H24 121.5
C26 C25 C23 121.16(14)
C26 C25 S2 128.92(12)
C23 C25 S2 109.89(11)
C20 C26 C25 117.36(14)
C20 C26 H26 121.3
C25 C26 H26 121.3
O5 C27 H27A 109.5
O5 C27 H27B 109.5
H27A C27 H27B 109.5
O5 C27 H27C 109.5
H27A C27 H27C 109.5
H27B C27 H27C 109.5
O6 C28 H28A 109.5
O6 C28 H28B 109.5
H28A C28 H28B 109.5
O6 C28 H28C 109.5
H28A C28 H28C 109.5
H28B C28 H28C 109.5
C6 N1 C2 120.64(12)
C6 N1 C7 119.24(12)
C2 N1 C7 120.08(12)
C11 N2 C10 109.09(14)
C19 N3 C15 121.00(12)
C19 N3 C20 118.87(12)
C15 N3 C20 120.02(12)
C24 N4 C23 110.26(14)
C3 O2 H2 109.5
C16 O4 H4 109.5
C27 O5 H5O 106.9(15)
C28 O6 H6O 103.9(17)
C12 S1 C11 88.74(8)
C24 S2 C25 88.53(8)

loop_
_geom_bond_atom_site_label_1
_geom_bond_atom_site_label_2
_geom_bond_distance
C1 C2 1.527(2)
C1 H1A 0.9800
C1 H1B 0.9800
C1 H1C 0.9800
C2 C3 1.398(2)
C2 N1 1.4065(18)
C3 O2 1.3794(17)
C3 C4 1.460(2)
C4 O1 1.2993(18)
C4 C5 1.443(2)
C5 C6 1.386(2)
C5 H5 0.9500
C6 N1 1.382(2)
C6 H6 0.9500
C7 C13 1.398(2)
C7 C8 1.428(2)
C7 N1 1.4791(19)
C8 C9 1.408(2)
C8 H8 0.9500
C9 C10 1.418(2)
C9 H9 0.9500
C10 N2 1.423(2)
C10 C12 1.431(2)
C11 N2 1.312(2)
C11 S1 1.7699(19)
C11 H11 0.9500
C12 C13 1.422(2)
C12 S1 1.7559(16)
C13 H13 0.9500
C14 C15 1.524(2)
C14 H14A 0.9800
C14 H14B 0.9800
C14 H14C 0.9800
C15 C16 1.394(2)
C15 N3 1.4092(18)
C16 O4 1.3848(17)
C16 C17 1.460(2)
C17 O3 1.2953(18)
C17 C18 1.448(2)
C18 C19 1.380(2)
C18 H18 0.9500
C19 N3 1.383(2)
C19 H19 0.9500
C20 C26 1.408(2)
C20 C21 1.421(2)
C20 N3 1.4753(18)
C21 C22 1.403(2)
C21 H21 0.9500
C22 C23 1.421(2)
C22 H22 0.9500
C23 N4 1.419(2)
C23 C25 1.423(2)
C24 N4 1.317(2)
C24 S2 1.7622(18)
C24 H24 0.9500
C25 C26 1.420(2)
C25 S2 1.7670(16)
C26 H26 0.9500
C27 O5 1.448(2)
C27 H27A 0.9800
C27 H27B 0.9800
C27 H27C 0.9800
C28 O6 1.432(3)
C28 H28A 0.9800
C28 H28B 0.9800
C28 H28C 0.9800
O2 H2 0.8400
O4 H4 0.8400
O5 H5O 0.88(2)
O6 H6O 0.90(3)

loop_
_geom_torsion_atom_site_label_1
_geom_torsion_atom_site_label_2
_geom_torsion_atom_site_label_3
_geom_torsion_atom_site_label_4
_geom_torsion
N1 C2 C3 O2 178.68(13)
C1 C2 C3 O2 -3.5(2)
N1 C2 C3 C4 -0.8(2)
C1 C2 C3 C4 176.99(14)
O2 C3 C4 O1 -1.1(2)
C2 C3 C4 O1 178.44(14)
O2 C3 C4 C5 179.94(14)
C2 C3 C4 C5 -0.6(2)
O1 C4 C5 C6 -177.42(15)
C3 C4 C5 C6 1.5(2)
C4 C5 C6 N1 -1.2(2)
C13 C7 C8 C9 -0.5(2)
N1 C7 C8 C9 -179.50(13)
C7 C8 C9 C10 1.0(2)
C8 C9 C10 N2 176.17(14)
C8 C9 C10 C12 -0.6(2)
C9 C10 C12 C13 -0.3(2)
N2 C10 C12 C13 -177.36(14)
C9 C10 C12 S1 175.59(11)
N2 C10 C12 S1 -1.46(17)
C8 C7 C13 C12 -0.4(2)
N1 C7 C13 C12 178.65(13)
C10 C12 C13 C7 0.8(2)
S1 C12 C13 C7 -174.30(12)
N3 C15 C16 O4 178.78(12)
C14 C15 C16 O4 -3.3(2)
N3 C15 C16 C17 -2.4(2)
C14 C15 C16 C17 175.47(14)
O4 C16 C17 O3 -1.0(2)
C15 C16 C17 O3 -179.75(14)
O4 C16 C17 C18 179.59(13)
C15 C16 C17 C18 0.8(2)
O3 C17 C18 C19 -178.11(15)
C16 C17 C18 C19 1.3(2)
C17 C18 C19 N3 -1.8(2)
C26 C20 C21 C22 1.1(2)
N3 C20 C21 C22 -178.67(13)
C20 C21 C22 C23 0.6(2)
C21 C22 C23 N4 177.15(14)
C21 C22 C23 C25 -1.4(2)
N4 C23 C25 C26 -178.16(14)
C22 C23 C25 C26 0.5(2)
N4 C23 C25 S2 -0.32(16)
C22 C23 C25 S2 178.37(11)
C21 C20 C26 C25 -1.9(2)
N3 C20 C26 C25 177.86(13)
C23 C25 C26 C20 1.1(2)
S2 C25 C26 C20 -176.33(12)
C5 C6 N1 C2 -0.3(2)
C5 C6 N1 C7 -177.88(14)
C3 C2 N1 C6 1.3(2)
C1 C2 N1 C6 -176.60(14)
C3 C2 N1 C7 178.84(13)
C1 C2 N1 C7 0.9(2)
C13 C7 N1 C6 71.98(18)
C8 C7 N1 C6 -108.98(16)
C13 C7 N1 C2 -105.59(16)
C8 C7 N1 C2 73.44(18)
S1 C11 N2 C10 -0.90(18)
C9 C10 N2 C11 -175.35(15)
C12 C10 N2 C11 1.52(19)
C18 C19 N3 C15 0.1(2)
C18 C19 N3 C20 -176.14(14)
C16 C15 N3 C19 2.0(2)
C14 C15 N3 C19 -175.98(14)
C16 C15 N3 C20 178.20(13)
C14 C15 N3 C20 0.3(2)
C26 C20 N3 C19 69.36(18)
C21 C20 N3 C19 -110.91(16)
C26 C20 N3 C15 -106.96(16)
C21 C20 N3 C15 72.78(18)
S2 C24 N4 C23 -0.19(19)
C22 C23 N4 C24 -178.27(15)
C25 C23 N4 C24 0.33(19)
C13 C12 S1 C11 176.33(15)
C10 C12 S1 C11 0.76(12)
N2 C11 S1 C12 0.08(14)
N4 C24 S2 C25 0.00(15)
C26 C25 S2 C24 177.80(16)
C23 C25 S2 C24 0.18(12)
